data_7160636
loop_
_publ_author_name
'Chang, Meng-Yang'
'Ou, Chen-Yo'

_publ_section_title
;
 One-pot synthesis of sulfonyl 3,6-diarylpyridazines <i>via</i> tandem
 condensation of &#x3b1;-sulfonyl ketones with methyl ketones.
;
_journal_issue 31
_journal_name_full 'Organic &amp; biomolecular chemistry'
_journal_page_first 7314
_journal_page_last 7319
_journal_paper_doi 10.1039/d5ob01051a
_journal_volume 23
_journal_year 2025
_chemical_formula_moiety 'C23 H18 N2 O2 S'
_chemical_formula_sum 'C23 H18 N2 O2 S'
_chemical_formula_weight 386.45
_space_group_crystal_system monoclinic
_space_group_IT_number 9
_space_group_name_Hall 'I -2ya'
_space_group_name_H-M_alt 'I 1 a 1'
_atom_sites_solution_hydrogens geom
_atom_sites_solution_primary dual
_audit_creation_date 2023-02-07
_audit_creation_method
;
Olex2 1.5
(compiled 2022.04.07 svn.rca3783a0 for OlexSys, GUI svn.r6498)
;
_audit_update_record
;
2024-04-18 deposited with the CCDC.	2025-07-16 downloaded from the CCDC.
;
_cell_angle_alpha 90
_cell_angle_beta 108.462(6)
_cell_angle_gamma 90
_cell_formula_units_Z 4
_cell_length_a 9.3268(5)
_cell_length_b 15.1541(6)
_cell_length_c 14.1675(7)
_cell_measurement_reflns_used 8413
_cell_measurement_temperature 130(2)
_cell_measurement_theta_max 26.8740
_cell_measurement_theta_min 2.0050
_cell_volume 1899.37(17)
_computing_cell_refinement 'CrysAlisPro 1.171.41.123a (Rigaku OD, 2022)'
_computing_data_collection 'CrysAlisPro 1.171.41.123a (Rigaku OD, 2022)'
_computing_data_reduction 'CrysAlisPro 1.171.41.123a (Rigaku OD, 2022)'
_computing_molecular_graphics 'Olex2 1.5 (Dolomanov et al., 2009)'
_computing_publication_material 'Olex2 1.5 (Dolomanov et al., 2009)'
_computing_structure_refinement 'SHELXL 2018/3 (Sheldrick, 2015)'
_computing_structure_solution 'SHELXT 2018/2 (Sheldrick, 2018)'
_diffrn_ambient_temperature 130(2)
_diffrn_detector 'Hybrid Pixel Array Detector'
_diffrn_detector_area_resol_mean 10.0000
_diffrn_measured_fraction_theta_full 1.000
_diffrn_measured_fraction_theta_max 0.958
_diffrn_measurement_details
;
List of Runs (angles in degrees, time in seconds):

  # Type    Start    End  Width  t~exp~   \w     \q     \k     \f   Frames
#--------------------------------------------------------------------------
  1  \w    -79.00  41.00   0.50   18.01    --   10.60 -57.00 120.00  240
  2  \w    -15.00 100.00   0.50   18.01    --   10.60  77.00   0.00  230
  3  \w    -79.00  36.00   0.50   18.01    --   10.60 -77.00  30.00  230
  4  \w    -17.00 100.00   0.50   18.01    --   10.60  82.00 120.00  234
  5  \w    -79.00  36.00   0.50   18.01    --   10.60 -77.00 -90.00  230
  6  \w    -15.00 100.00   0.50   18.01    --   10.60  77.00-120.00  230
  7  \w   -100.00  14.00   0.50   18.01    --  -10.90 -82.00  60.00  228
;
_diffrn_measurement_device 'four-circle diffractometer'
_diffrn_measurement_device_type 'XtaLAB Pro II AFC12 (RINC): Kappa single'
_diffrn_measurement_method '\w scans'
_diffrn_orient_matrix_type 'CrysAlisPro convention (1999,Acta A55,543-557)'
_diffrn_orient_matrix_UB_11 -0.0164566000
_diffrn_orient_matrix_UB_12 0.0074674000
_diffrn_orient_matrix_UB_13 -0.0517585000
_diffrn_orient_matrix_UB_21 -0.0134408000
_diffrn_orient_matrix_UB_22 -0.0457634000
_diffrn_orient_matrix_UB_23 -0.0091026000
_diffrn_orient_matrix_UB_31 -0.0773371000
_diffrn_orient_matrix_UB_32 0.0063987000
_diffrn_orient_matrix_UB_33 -0.0047474000
_diffrn_radiation_monochromator mirror
_diffrn_radiation_probe x-ray
_diffrn_radiation_type 'Mo K\a'
_diffrn_radiation_wavelength 0.71073
_diffrn_reflns_av_R_equivalents 0.0777
_diffrn_reflns_av_unetI/netI 0.0627
_diffrn_reflns_Laue_measured_fraction_full 1.000
_diffrn_reflns_Laue_measured_fraction_max 0.958
_diffrn_reflns_limit_h_max 11
_diffrn_reflns_limit_h_min -11
_diffrn_reflns_limit_k_max 19
_diffrn_reflns_limit_k_min -19
_diffrn_reflns_limit_l_max 18
_diffrn_reflns_limit_l_min -17
_diffrn_reflns_number 12473
_diffrn_reflns_point_group_measured_fraction_full 0.959
_diffrn_reflns_point_group_measured_fraction_max 0.890
_diffrn_reflns_theta_full 25.242
_diffrn_reflns_theta_max 27.081
_diffrn_reflns_theta_min 2.025
_diffrn_source 'micro-focus sealed X-ray tube'
_diffrn_source_type 'Rigaku (Mo) X-ray Source'
_exptl_absorpt_coefficient_mu 0.192
_exptl_absorpt_correction_T_max 1.00000
_exptl_absorpt_correction_T_min 0.36021
_exptl_absorpt_correction_type multi-scan
_exptl_absorpt_process_details
;
CrysAlisPro 1.171.41.123a (Rigaku Oxford Diffraction, 2022)
Empirical absorption correction using spherical harmonics,
implemented in SCALE3 ABSPACK scaling algorithm.
;
_exptl_crystal_colour yellow
_exptl_crystal_colour_primary yellow
_exptl_crystal_density_diffrn 1.351
_exptl_crystal_description block
_exptl_crystal_F_000 808
_exptl_crystal_size_max 0.5
_exptl_crystal_size_mid 0.4
_exptl_crystal_size_min 0.3
_refine_diff_density_max 0.208
_refine_diff_density_min -0.362
_refine_diff_density_rms 0.056
_refine_ls_abs_structure_details
;
 Flack x determined using 1386 quotients [(I+)-(I-)]/[(I+)+(I-)]
 (Parsons, Flack and Wagner, Acta Cryst. B69 (2013) 249-259).
;
_refine_ls_abs_structure_Flack -0.06(6)
_refine_ls_extinction_method none
_refine_ls_goodness_of_fit_ref 1.012
_refine_ls_hydrogen_treatment constr
_refine_ls_matrix_type full
_refine_ls_number_parameters 254
_refine_ls_number_reflns 3723
_refine_ls_number_restraints 2
_refine_ls_restrained_S_all 1.012
_refine_ls_R_factor_all 0.0460
_refine_ls_R_factor_gt 0.0418
_refine_ls_shift/su_max 0.000
_refine_ls_shift/su_mean 0.000
_refine_ls_structure_factor_coef Fsqd
_refine_ls_weighting_details 'w=1/[\s^2^(Fo^2^)+(0.0534P)^2^] where P=(Fo^2^+2Fc^2^)/3'
_refine_ls_weighting_scheme calc
_refine_ls_wR_factor_gt 0.0965
_refine_ls_wR_factor_ref 0.0984
_reflns_Friedel_coverage 0.854
_reflns_Friedel_fraction_full 0.917
_reflns_Friedel_fraction_max 0.822
_reflns_number_gt 3383
_reflns_number_total 3723
_reflns_threshold_expression 'I > 2\s(I)'
_cod_data_source_file d5ob01051a2.cif
_cod_data_source_block k11202-myc-a_auto
_cod_depositor_comments 'Adding full bibliography for 7160636--7160639.cif.'
_cod_database_code 7160636
_shelx_shelxl_version_number 2018/3
_shelx_space_group_comment
;
The symmetry employed for this shelxl refinement is uniquely defined
by the following loop, which should always be used as a source of
symmetry information in preference to the above space-group names.
They are only intended as comments.
;
_shelx_estimated_absorpt_t_max 0.945
_shelx_estimated_absorpt_t_min 0.910
_olex2_refinement_description
;
1. Fixed Uiso
 At 1.2 times of:
  All C(H) groups
 At 1.5 times of:
  All C(H,H,H) groups
2.a Aromatic/amide H refined with riding coordinates:
 C13(H13), C16(H16), C9(H9), C22(H22), C12(H12), C8(H8), C15(H15), C18(H18),
 C19(H19), C14(H14), C21(H21), C6(H6), C7(H7), C4(H4), C5(H5)
2.b Idealised Me refined as rotating group:
 C23(H23A,H23B,H23C)
;
_olex2_submission_special_instructions 'No special instructions were received'
_oxdiff_exptl_absorpt_empirical_details
;
Empirical correction (ABSPACK) includes:
- Absorption correction using spherical harmonics
- Frame scaling
;
_oxdiff_exptl_absorpt_empirical_full_max 5.139
_oxdiff_exptl_absorpt_empirical_full_min 0.282

loop_
_space_group_symop_operation_xyz
'x, y, z'
'x+1/2, -y, z'
'x+1/2, y+1/2, z+1/2'
'x+1, -y+1/2, z+1/2'

loop_
_atom_site_label
_atom_site_type_symbol
_atom_site_fract_x
_atom_site_fract_y
_atom_site_fract_z
_atom_site_U_iso_or_equiv
_atom_site_adp_type
_atom_site_occupancy
_atom_site_site_symmetry_order
_atom_site_calc_flag
_atom_site_refinement_flags_posn
_atom_site_refinement_flags_adp
_atom_site_refinement_flags_occupancy
_atom_site_disorder_assembly
_atom_site_disorder_group
S1 S 0.70253(8) 0.45849(5) 0.49092(5) 0.0225(2) Uani 1 1 d . . . . .
O2 O 0.8173(3) 0.39158(15) 0.50500(17) 0.0282(5) Uani 1 1 d . . . . .
O1 O 0.7428(3) 0.54991(13) 0.48792(18) 0.0287(6) Uani 1 1 d . . . . .
N2 N 0.4872(3) 0.44674(16) 0.7357(2) 0.0265(7) Uani 1 1 d . . . . .
N1 N 0.5007(3) 0.37182(16) 0.6888(2) 0.0269(6) Uani 1 1 d . . . . .
C2 C 0.5692(4) 0.37126(19) 0.6189(2) 0.0210(7) Uani 1 1 d . . . . .
C11 C 0.5225(4) 0.60164(19) 0.7705(2) 0.0207(7) Uani 1 1 d . . . . .
C13 C 0.3957(4) 0.6728(2) 0.8739(2) 0.0294(8) Uani 1 1 d . . . . .
H13 H 0.322403 0.671087 0.907552 0.035 Uiso 1 1 calc R U . . .
C16 C 0.6062(4) 0.6780(2) 0.7736(2) 0.0259(7) Uani 1 1 d . . . . .
H16 H 0.677652 0.680373 0.738509 0.031 Uiso 1 1 calc R U . . .
C3 C 0.5786(4) 0.28188(19) 0.5764(2) 0.0228(7) Uani 1 1 d . . . . .
C9 C 0.6099(4) 0.5273(2) 0.6383(2) 0.0207(7) Uani 1 1 d . . . . .
H9 H 0.645708 0.581793 0.621291 0.025 Uiso 1 1 calc R U . . .
C22 C 0.5433(4) 0.3520(2) 0.3372(2) 0.0262(7) Uani 1 1 d . . . . .
H22 H 0.617537 0.308060 0.364276 0.031 Uiso 1 1 calc R U . . .
C12 C 0.4168(4) 0.5999(2) 0.8212(2) 0.0251(7) Uani 1 1 d . . . . .
H12 H 0.358577 0.548167 0.819521 0.030 Uiso 1 1 calc R U . . .
C17 C 0.5532(4) 0.43459(19) 0.3822(2) 0.0213(7) Uani 1 1 d . . . . .
C8 C 0.7134(4) 0.2354(2) 0.6035(3) 0.0276(8) Uani 1 1 d . . . . .
H8 H 0.802351 0.261382 0.647389 0.033 Uiso 1 1 calc R U . . .
C15 C 0.5863(4) 0.7510(2) 0.8276(3) 0.0292(8) Uani 1 1 d . . . . .
H15 H 0.644969 0.802709 0.830045 0.035 Uiso 1 1 calc R U . . .
C18 C 0.4453(4) 0.4992(2) 0.3430(2) 0.0267(8) Uani 1 1 d . . . . .
H18 H 0.453092 0.555385 0.373877 0.032 Uiso 1 1 calc R U . . .
C19 C 0.3267(4) 0.4805(2) 0.2583(3) 0.0299(8) Uani 1 1 d . . . . .
H19 H 0.252616 0.524493 0.231117 0.036 Uiso 1 1 calc R U . . .
C14 C 0.4811(4) 0.7484(2) 0.8777(2) 0.0314(8) Uani 1 1 d . . . . .
H14 H 0.467293 0.798156 0.914694 0.038 Uiso 1 1 calc R U . . .
C21 C 0.4231(4) 0.3354(2) 0.2520(2) 0.0289(8) Uani 1 1 d . . . . .
H21 H 0.415663 0.279659 0.220214 0.035 Uiso 1 1 calc R U . . .
C10 C 0.5421(4) 0.5224(2) 0.7130(2) 0.0214(7) Uani 1 1 d . . . . .
C6 C 0.5896(5) 0.1138(2) 0.5015(3) 0.0344(9) Uani 1 1 d . . . . .
H6 H 0.593746 0.056517 0.475388 0.041 Uiso 1 1 calc R U . . .
C7 C 0.7187(4) 0.1513(2) 0.5668(2) 0.0307(8) Uani 1 1 d . . . . .
H7 H 0.810934 0.119237 0.586263 0.037 Uiso 1 1 calc R U . . .
C1 C 0.6230(4) 0.45057(18) 0.5904(2) 0.0204(7) Uani 1 1 d . . . . .
C20 C 0.3130(4) 0.3991(2) 0.2122(2) 0.0285(8) Uani 1 1 d . . . . .
C4 C 0.4494(4) 0.2437(2) 0.5130(3) 0.0311(8) Uani 1 1 d . . . . .
H4 H 0.356256 0.274851 0.495535 0.037 Uiso 1 1 calc R U . . .
C5 C 0.4554(5) 0.1598(2) 0.4747(3) 0.0381(9) Uani 1 1 d . . . . .
H5 H 0.366797 0.134200 0.430065 0.046 Uiso 1 1 calc R U . . .
C23 C 0.1815(5) 0.3786(3) 0.1208(3) 0.0450(10) Uani 1 1 d . . . . .
H23A H 0.097269 0.418305 0.117937 0.068 Uiso 1 1 calc R U . . .
H23B H 0.149674 0.317343 0.123736 0.068 Uiso 1 1 calc R U . . .
H23C H 0.212125 0.386969 0.061308 0.068 Uiso 1 1 calc R U . . .

loop_
_atom_site_aniso_label
_atom_site_aniso_U_11
_atom_site_aniso_U_22
_atom_site_aniso_U_33
_atom_site_aniso_U_23
_atom_site_aniso_U_13
_atom_site_aniso_U_12
S1 0.0217(4) 0.0226(4) 0.0259(4) -0.0036(3) 0.0116(3) -0.0029(3)
O2 0.0219(13) 0.0318(12) 0.0338(12) -0.0023(10) 0.0131(10) 0.0007(10)
O1 0.0322(16) 0.0249(11) 0.0337(13) -0.0051(10) 0.0173(12) -0.0087(10)
N2 0.0351(19) 0.0209(13) 0.0270(15) -0.0010(11) 0.0148(14) 0.0003(12)
N1 0.0341(18) 0.0214(13) 0.0287(15) -0.0007(11) 0.0148(13) 0.0005(13)
C2 0.0189(19) 0.0214(15) 0.0227(15) 0.0008(12) 0.0068(14) 0.0011(13)
C11 0.0215(17) 0.0216(14) 0.0178(15) -0.0010(12) 0.0044(13) 0.0039(13)
C13 0.034(2) 0.0289(16) 0.0300(18) 0.0007(14) 0.0175(16) 0.0067(16)
C16 0.0246(19) 0.0288(17) 0.0251(17) -0.0013(13) 0.0088(15) 0.0015(14)
C3 0.0276(19) 0.0204(15) 0.0223(16) 0.0017(13) 0.0108(15) 0.0004(14)
C9 0.0174(18) 0.0230(15) 0.0217(16) 0.0006(12) 0.0060(14) 0.0003(13)
C22 0.029(2) 0.0215(15) 0.0312(18) -0.0003(13) 0.0142(16) 0.0038(14)
C12 0.025(2) 0.0273(17) 0.0254(17) 0.0009(13) 0.0112(15) -0.0008(14)
C17 0.0262(19) 0.0200(14) 0.0214(16) -0.0027(12) 0.0126(14) -0.0034(14)
C8 0.029(2) 0.0261(17) 0.0303(18) -0.0003(14) 0.0123(16) -0.0010(14)
C15 0.033(2) 0.0232(16) 0.0282(18) -0.0016(14) 0.0061(16) 0.0007(15)
C18 0.036(2) 0.0207(15) 0.0283(18) -0.0002(13) 0.0170(17) 0.0027(15)
C19 0.031(2) 0.0304(18) 0.0288(19) 0.0060(15) 0.0100(17) 0.0077(16)
C14 0.043(2) 0.0259(16) 0.0258(17) -0.0021(14) 0.0123(17) 0.0068(16)
C21 0.033(2) 0.0266(16) 0.0272(17) -0.0068(14) 0.0089(16) -0.0027(16)
C10 0.0188(19) 0.0232(15) 0.0212(16) 0.0016(13) 0.0049(14) -0.0002(14)
C6 0.048(3) 0.0222(16) 0.036(2) -0.0011(14) 0.017(2) 0.0023(17)
C7 0.037(2) 0.0255(17) 0.0335(19) 0.0022(15) 0.0165(18) 0.0053(15)
C1 0.0177(18) 0.0243(15) 0.0186(15) 0.0012(12) 0.0050(13) 0.0021(13)
C20 0.030(2) 0.0331(18) 0.0243(17) 0.0026(14) 0.0112(16) -0.0016(16)
C4 0.029(2) 0.0266(17) 0.0338(19) -0.0019(14) 0.0038(16) 0.0018(15)
C5 0.044(3) 0.0278(17) 0.036(2) -0.0075(15) 0.0034(19) -0.0057(18)
C23 0.043(3) 0.051(2) 0.036(2) -0.0003(18) 0.006(2) -0.002(2)

loop_
_atom_type_symbol
_atom_type_description
_atom_type_scat_dispersion_real
_atom_type_scat_dispersion_imag
_atom_type_scat_source
C C 0.0033 0.0016 'International Tables Vol C Tables 4.2.6.8 and 6.1.1.4'
H H 0.0000 0.0000 'International Tables Vol C Tables 4.2.6.8 and 6.1.1.4'
N N 0.0061 0.0033 'International Tables Vol C Tables 4.2.6.8 and 6.1.1.4'
O O 0.0106 0.0060 'International Tables Vol C Tables 4.2.6.8 and 6.1.1.4'
S S 0.1246 0.1234 'International Tables Vol C Tables 4.2.6.8 and 6.1.1.4'

loop_
_geom_angle_atom_site_label_1
_geom_angle_atom_site_label_2
_geom_angle_atom_site_label_3
_geom_angle
_geom_angle_site_symmetry_1
_geom_angle_site_symmetry_3
_geom_angle_publ_flag
O2 S1 C17 108.92(14) . . ?
O2 S1 C1 108.54(14) . . ?
O1 S1 O2 119.45(14) . . ?
O1 S1 C17 108.33(14) . . ?
O1 S1 C1 105.34(13) . . ?
C17 S1 C1 105.36(15) . . ?
C10 N2 N1 120.3(3) . . ?
C2 N1 N2 120.9(3) . . ?
N1 C2 C3 114.0(3) . . ?
N1 C2 C1 120.3(3) . . ?
C1 C2 C3 125.7(3) . . ?
C16 C11 C12 118.8(3) . . ?
C16 C11 C10 121.5(3) . . ?
C12 C11 C10 119.7(3) . . ?
C12 C13 H13 119.9 . . ?
C12 C13 C14 120.2(3) . . ?
C14 C13 H13 119.9 . . ?
C11 C16 H16 119.7 . . ?
C11 C16 C15 120.6(3) . . ?
C15 C16 H16 119.7 . . ?
C8 C3 C2 120.8(3) . . ?
C4 C3 C2 119.4(3) . . ?
C4 C3 C8 119.7(3) . . ?
C10 C9 H9 121.2 . . ?
C1 C9 H9 121.2 . . ?
C1 C9 C10 117.6(3) . . ?
C17 C22 H22 120.7 . . ?
C21 C22 H22 120.7 . . ?
C21 C22 C17 118.7(3) . . ?
C11 C12 H12 119.7 . . ?
C13 C12 C11 120.6(3) . . ?
C13 C12 H12 119.7 . . ?
C22 C17 S1 120.4(3) . . ?
C18 C17 S1 118.6(2) . . ?
C18 C17 C22 121.0(3) . . ?
C3 C8 H8 120.0 . . ?
C7 C8 C3 120.1(3) . . ?
C7 C8 H8 120.0 . . ?
C16 C15 H15 120.0 . . ?
C14 C15 C16 120.0(3) . . ?
C14 C15 H15 120.0 . . ?
C17 C18 H18 120.5 . . ?
C19 C18 C17 118.9(3) . . ?
C19 C18 H18 120.5 . . ?
C18 C19 H19 119.2 . . ?
C18 C19 C20 121.5(3) . . ?
C20 C19 H19 119.2 . . ?
C13 C14 H14 120.1 . . ?
C15 C14 C13 119.7(3) . . ?
C15 C14 H14 120.1 . . ?
C22 C21 H21 119.4 . . ?
C22 C21 C20 121.1(3) . . ?
C20 C21 H21 119.4 . . ?
N2 C10 C11 115.9(3) . . ?
N2 C10 C9 121.9(3) . . ?
C9 C10 C11 122.2(3) . . ?
C7 C6 H6 120.1 . . ?
C5 C6 H6 120.1 . . ?
C5 C6 C7 119.9(3) . . ?
C8 C7 C6 120.1(3) . . ?
C8 C7 H7 120.0 . . ?
C6 C7 H7 120.0 . . ?
C2 C1 S1 123.8(2) . . ?
C9 C1 S1 117.2(2) . . ?
C9 C1 C2 119.0(3) . . ?
C19 C20 C21 118.8(3) . . ?
C19 C20 C23 121.2(3) . . ?
C21 C20 C23 120.1(3) . . ?
C3 C4 H4 119.9 . . ?
C3 C4 C5 120.2(3) . . ?
C5 C4 H4 119.9 . . ?
C6 C5 C4 120.0(3) . . ?
C6 C5 H5 120.0 . . ?
C4 C5 H5 120.0 . . ?
C20 C23 H23A 109.5 . . ?
C20 C23 H23B 109.5 . . ?
C20 C23 H23C 109.5 . . ?
H23A C23 H23B 109.5 . . ?
H23A C23 H23C 109.5 . . ?
H23B C23 H23C 109.5 . . ?

loop_
_geom_bond_atom_site_label_1
_geom_bond_atom_site_label_2
_geom_bond_distance
_geom_bond_site_symmetry_2
_geom_bond_publ_flag
S1 O2 1.441(2) . ?
S1 O1 1.440(2) . ?
S1 C17 1.756(3) . ?
S1 C1 1.792(3) . ?
N2 N1 1.341(3) . ?
N2 C10 1.335(4) . ?
N1 C2 1.338(4) . ?
C2 C3 1.496(4) . ?
C2 C1 1.411(4) . ?
C11 C16 1.388(4) . ?
C11 C12 1.392(4) . ?
C11 C10 1.494(4) . ?
C13 H13 0.9500 . ?
C13 C12 1.381(4) . ?
C13 C14 1.386(5) . ?
C16 H16 0.9500 . ?
C16 C15 1.391(4) . ?
C3 C8 1.385(5) . ?
C3 C4 1.381(4) . ?
C9 H9 0.9500 . ?
C9 C10 1.396(4) . ?
C9 C1 1.371(4) . ?
C22 H22 0.9500 . ?
C22 C17 1.394(4) . ?
C22 C21 1.386(5) . ?
C12 H12 0.9500 . ?
C17 C18 1.387(4) . ?
C8 H8 0.9500 . ?
C8 C7 1.384(4) . ?
C15 H15 0.9500 . ?
C15 C14 1.382(5) . ?
C18 H18 0.9500 . ?
C18 C19 1.379(5) . ?
C19 H19 0.9500 . ?
C19 C20 1.383(5) . ?
C14 H14 0.9500 . ?
C21 H21 0.9500 . ?
C21 C20 1.391(5) . ?
C6 H6 0.9500 . ?
C6 C7 1.386(5) . ?
C6 C5 1.377(5) . ?
C7 H7 0.9500 . ?
C20 C23 1.507(5) . ?
C4 H4 0.9500 . ?
C4 C5 1.390(5) . ?
C5 H5 0.9500 . ?
C23 H23A 0.9800 . ?
C23 H23B 0.9800 . ?
C23 H23C 0.9800 . ?

loop_
_geom_torsion_atom_site_label_1
_geom_torsion_atom_site_label_2
_geom_torsion_atom_site_label_3
_geom_torsion_atom_site_label_4
_geom_torsion
_geom_torsion_site_symmetry_1
_geom_torsion_site_symmetry_2
_geom_torsion_site_symmetry_3
_geom_torsion_site_symmetry_4
_geom_torsion_publ_flag
S1 C17 C18 C19 -179.2(2) . . . . ?
O2 S1 C17 C22 13.6(3) . . . . ?
O2 S1 C17 C18 -166.9(2) . . . . ?
O2 S1 C1 C2 -50.6(3) . . . . ?
O2 S1 C1 C9 131.7(3) . . . . ?
O1 S1 C17 C22 145.0(2) . . . . ?
O1 S1 C17 C18 -35.5(3) . . . . ?
O1 S1 C1 C2 -179.7(3) . . . . ?
O1 S1 C1 C9 2.7(3) . . . . ?
N2 N1 C2 C3 178.2(3) . . . . ?
N2 N1 C2 C1 -2.7(5) . . . . ?
N1 N2 C10 C11 -179.3(3) . . . . ?
N1 N2 C10 C9 2.3(5) . . . . ?
N1 C2 C3 C8 -104.4(4) . . . . ?
N1 C2 C3 C4 72.6(4) . . . . ?
N1 C2 C1 S1 -174.8(2) . . . . ?
N1 C2 C1 C9 2.8(5) . . . . ?
C2 C3 C8 C7 177.3(3) . . . . ?
C2 C3 C4 C5 -178.5(3) . . . . ?
C11 C16 C15 C14 -0.8(5) . . . . ?
C16 C11 C12 C13 -0.2(5) . . . . ?
C16 C11 C10 N2 163.1(3) . . . . ?
C16 C11 C10 C9 -18.6(5) . . . . ?
C16 C15 C14 C13 0.0(5) . . . . ?
C3 C2 C1 S1 4.2(5) . . . . ?
C3 C2 C1 C9 -178.2(3) . . . . ?
C3 C8 C7 C6 1.0(5) . . . . ?
C3 C4 C5 C6 1.3(6) . . . . ?
C22 C17 C18 C19 0.3(5) . . . . ?
C22 C21 C20 C19 1.1(5) . . . . ?
C22 C21 C20 C23 -178.7(3) . . . . ?
C12 C11 C16 C15 0.9(5) . . . . ?
C12 C11 C10 N2 -17.8(5) . . . . ?
C12 C11 C10 C9 160.6(3) . . . . ?
C12 C13 C14 C15 0.8(5) . . . . ?
C17 S1 C1 C2 65.9(3) . . . . ?
C17 S1 C1 C9 -111.7(3) . . . . ?
C17 C22 C21 C20 -0.6(5) . . . . ?
C17 C18 C19 C20 0.1(5) . . . . ?
C8 C3 C4 C5 -1.5(5) . . . . ?
C18 C19 C20 C21 -0.8(5) . . . . ?
C18 C19 C20 C23 178.9(3) . . . . ?
C14 C13 C12 C11 -0.7(5) . . . . ?
C21 C22 C17 S1 179.4(2) . . . . ?
C21 C22 C17 C18 -0.1(4) . . . . ?
C10 N2 N1 C2 0.1(5) . . . . ?
C10 C11 C16 C15 -179.9(3) . . . . ?
C10 C11 C12 C13 -179.3(3) . . . . ?
C10 C9 C1 S1 177.3(2) . . . . ?
C10 C9 C1 C2 -0.5(5) . . . . ?
C7 C6 C5 C4 0.0(5) . . . . ?
C1 S1 C17 C22 -102.7(3) . . . . ?
C1 S1 C17 C18 76.8(3) . . . . ?
C1 C2 C3 C8 76.6(4) . . . . ?
C1 C2 C3 C4 -106.4(4) . . . . ?
C1 C9 C10 N2 -2.1(5) . . . . ?
C1 C9 C10 C11 179.7(3) . . . . ?
C4 C3 C8 C7 0.3(5) . . . . ?
C5 C6 C7 C8 -1.2(5) . . . . ?
